data_9009273
loop_
_publ_author_name
'Rothbauer, R.'

_publ_section_title
;
 Untersuchung eines 2M1-muskovits mit neutronenstrahlen
;
_journal_name_full 'Neues Jahrbuch fur Mineralogie, Monatshefte'
_journal_page_first 143
_journal_page_last 154
_journal_volume 1971
_journal_year 1971
_chemical_compound_source 'Diamond mine, Black Hills, South Dakota, USA'
_chemical_formula_sum 'Al2.87 Fe0.13 H2 K O12 Si3'
_chemical_name_mineral Muscovite-2M1
_space_group_IT_number 15
_symmetry_space_group_name_Hall '-C 2yc'
_symmetry_space_group_name_H-M 'C 1 2/c 1'
_cell_angle_alpha 90
_cell_angle_beta 95.7353
_cell_angle_gamma 90
_cell_length_a 5.19182
_cell_length_b 9.01535
_cell_length_c 20.04577
_cell_formula_units_Z 4
_cell_volume 933.567
_database_code_amcsd 0014740
_exptl_crystal_density_diffrn 2.861
_cod_original_formula_sum 'K Al2.87 Fe.13 Si3 H2 O12'
_cod_database_code 9009273

loop_
_space_group_symop_operation_xyz
x,y,z
1/2+x,1/2+y,z
x,-y,1/2+z
1/2+x,1/2-y,1/2+z
-x,y,1/2-z
1/2-x,1/2+y,1/2-z
-x,-y,-z
1/2-x,1/2-y,-z

loop_
_atom_site_aniso_label
_atom_site_aniso_U_11
_atom_site_aniso_U_22
_atom_site_aniso_U_33
_atom_site_aniso_U_12
_atom_site_aniso_U_13
_atom_site_aniso_U_23
K 0.02582 0.02182 0.02338 0.00000 0.00261 0.00000
Al 0.00662 0.00700 0.00504 -0.00024 0.00157 0.00109
Fe 0.00662 0.00700 0.00504 -0.00024 0.00157 0.00109
SiT1 0.00649 0.00576 0.00867 -0.00047 0.00000 -0.00036
AlT1 0.00649 0.00576 0.00867 -0.00047 0.00000 -0.00036
SiT2 0.00662 0.00576 0.00907 0.00071 0.00157 0.00109
AlT2 0.00662 0.00576 0.00907 0.00071 0.00157 0.00109
H 0.02704 0.02718 0.07054 -0.00283 0.01879 -0.02095
O1 0.02028 0.00906 0.01250 0.00142 0.00418 0.00055
O2 0.01176 0.01894 0.01512 -0.00401 0.00052 0.00392
O3 0.01271 0.01606 0.01108 0.00448 0.00104 -0.00046
O4 0.00933 0.01029 0.00766 0.00047 0.00157 0.00064
O5 0.01109 0.00906 0.00806 0.00024 0.00104 0.00073
O6 0.01298 0.01359 0.01028 -0.00212 0.00209 -0.00282

loop_
_atom_site_label
_atom_site_fract_x
_atom_site_fract_y
_atom_site_fract_z
_atom_site_occupancy
K 0.00000 0.09800 0.25000 1.00000
Al 0.25020 0.08350 0.00008 0.93500
Fe 0.25020 0.08350 0.00008 0.06500
SiT1 0.46460 0.92910 0.13553 0.75000
AlT1 0.46460 0.92910 0.13553 0.25000
SiT2 0.45160 0.25810 0.13559 0.75000
AlT2 0.45160 0.25810 0.13559 0.25000
H 0.37270 0.64990 0.05990 1.00000
O1 0.41670 0.09270 0.16829 1.00000
O2 0.25050 0.81070 0.15783 1.00000
O3 0.25020 0.37030 0.16869 1.00000
O4 0.46100 0.94320 0.05343 1.00000
O5 0.38590 0.25150 0.05348 1.00000
O6 0.45660 0.56270 0.05018 1.00000

loop_
_cod_related_entry_id
_cod_related_entry_database
_cod_related_entry_code
1 AMCSD 0014740
